data_1544121
loop_
_publ_author_name
'Lakhloufi, S.'
'Lem\'ee-Cailleau, M H'
'Chastanet, G.'
'Rosa, P.'
'Daro, N.'
'Guionneau, P.'

_publ_section_title
;
 Structural movies of the gradual spin-crossover in a molecular complex at
 various physical scales.
;
_journal_issue 40
_journal_name_full 'Physical chemistry chemical physics : PCCP'
_journal_page_first 28307
_journal_page_last 28315
_journal_paper_doi 10.1039/c6cp04987g
_journal_volume 18
_journal_year 2016
_chemical_formula_sum 'C38 H28 Fe N10 S2'
_chemical_formula_weight 744.67
_chemical_name_systematic
;
   bis(N-(2-Pyridylmethylene)-4-(phenylazo)aniline)-diisothiocyanato-iron(ii)
;
_space_group_IT_number 14
_symmetry_cell_setting monoclinic
_symmetry_space_group_name_Hall '-P 2ybc'
_symmetry_space_group_name_H-M 'P 1 21/c 1'
_atom_sites_solution_hydrogens geom
_atom_sites_solution_primary direct
_atom_sites_solution_secondary difmap
_audit_creation_method SHELXL-97
_audit_update_record
;
2016-07-12 deposited with the CCDC.
2016-09-13 downloaded from the CCDC.
;
_cell_angle_alpha 90.00
_cell_angle_beta 93.073(4)
_cell_angle_gamma 90.00
_cell_formula_units_Z 4
_cell_length_a 15.0861(11)
_cell_length_b 14.4369(11)
_cell_length_c 16.9270(7)
_cell_measurement_reflns_used 4328
_cell_measurement_temperature 220(2)
_cell_measurement_theta_max 22.986
_cell_measurement_theta_min 0.407
_cell_volume 3681.3(4)
_computing_cell_refinement 'HKL Scalepack (Otwinowski & Minor 1997)'
_computing_data_collection 'KappaCCD Server Software (Nonius, 1997)'
_computing_data_reduction 'HKL Denzo and Scalepack (Otwinowski & Minor 1997)'
_computing_molecular_graphics 'ORTEP-3 (Farrugia, 1997) and Mercury (CCDC)'
_computing_publication_material 'shelxl-97 (Sheldrick, 1997)'
_computing_structure_refinement 'SHELXL-97 (Sheldrick, 1997)'
_computing_structure_solution 'Shelxs-97 (Sheldrick, 1990)'
_diffrn_ambient_temperature 220(2)
_diffrn_measured_fraction_theta_full 0.845
_diffrn_measured_fraction_theta_max 0.845
_diffrn_measurement_device_type 'Nonius KappaCCD'
_diffrn_measurement_method '\w scans'
_diffrn_radiation_monochromator graphite
_diffrn_radiation_source 'fine-focus sealed tube'
_diffrn_radiation_type MoK\a
_diffrn_radiation_wavelength 0.71073
_diffrn_reflns_av_R_equivalents 0.0236
_diffrn_reflns_av_sigmaI/netI 0.0405
_diffrn_reflns_limit_h_max 15
_diffrn_reflns_limit_h_min -15
_diffrn_reflns_limit_k_max 14
_diffrn_reflns_limit_k_min -11
_diffrn_reflns_limit_l_max 13
_diffrn_reflns_limit_l_min -14
_diffrn_reflns_number 5805
_diffrn_reflns_theta_full 21.26
_diffrn_reflns_theta_max 21.27
_diffrn_reflns_theta_min 2.26
_exptl_absorpt_coefficient_mu 0.565
_exptl_absorpt_correction_T_max 0.8953
_exptl_absorpt_correction_T_min 0.5502
_exptl_absorpt_correction_type empirical
_exptl_absorpt_process_details scalepack
_exptl_crystal_colour black
_exptl_crystal_density_diffrn 1.344
_exptl_crystal_density_method 'not measured'
_exptl_crystal_description spearhead
_exptl_crystal_F_000 1536
_exptl_crystal_size_max 1.20
_exptl_crystal_size_mid 0.20
_exptl_crystal_size_min 0.20
_refine_diff_density_max 0.275
_refine_diff_density_min -0.209
_refine_diff_density_rms 0.034
_refine_ls_extinction_method none
_refine_ls_goodness_of_fit_ref 1.044
_refine_ls_hydrogen_treatment constr
_refine_ls_matrix_type full
_refine_ls_number_parameters 460
_refine_ls_number_reflns 3470
_refine_ls_number_restraints 0
_refine_ls_restrained_S_all 1.044
_refine_ls_R_factor_all 0.0476
_refine_ls_R_factor_gt 0.0339
_refine_ls_shift/su_max 0.000
_refine_ls_shift/su_mean 0.000
_refine_ls_structure_factor_coef Fsqd
_refine_ls_weighting_details 'calc w=1/[\s^2^(Fo^2^)+(0.0282P)^2^+1.9609P] where P=(Fo^2^+2Fc^2^)/3'
_refine_ls_weighting_scheme calc
_refine_ls_wR_factor_gt 0.0749
_refine_ls_wR_factor_ref 0.0809
_reflns_number_gt 2810
_reflns_number_total 3470
_reflns_threshold_expression >2sigma(I)
_cod_data_source_file c6cp04987g3.cif
_cod_data_source_block feaza220km1
_cod_depositor_comments 'Adding full bibliography for 1544075--1544134.cif.'
_cod_original_sg_symbol_H-M 'P 21/c'
_cod_database_code 1544121

loop_
_symmetry_equiv_pos_as_xyz
'x, y, z'
'-x, y+1/2, -z+1/2'
'-x, -y, -z'
'x, -y-1/2, z-1/2'

loop_
_atom_site_label
_atom_site_type_symbol
_atom_site_fract_x
_atom_site_fract_y
_atom_site_fract_z
_atom_site_U_iso_or_equiv
_atom_site_adp_type
_atom_site_occupancy
_atom_site_symmetry_multiplicity
_atom_site_calc_flag
_atom_site_refinement_flags
Fe1 Fe 0.29091(3) 0.28694(3) 0.05794(3) 0.0474(2) Uani 1 1 d .
S1 S 0.19044(6) 0.49689(7) -0.14636(5) 0.0609(3) Uani 1 1 d .
S2 S 0.43475(6) 0.07312(7) -0.10678(6) 0.0657(3) Uani 1 1 d .
N1 N 0.17244(16) 0.21647(18) 0.07924(16) 0.0443(7) Uani 1 1 d .
N2 N 0.27301(16) 0.37903(17) 0.15972(14) 0.0369(6) Uani 1 1 d .
C1 C 0.19668(19) 0.3845(2) 0.2065(2) 0.0365(8) Uani 1 1 d .
C2 C 0.4147(2) 0.1817(2) 0.1907(2) 0.0416(9) Uani 1 1 d .
C3 C 0.2149(2) 0.4249(3) -0.0747(2) 0.0510(10) Uani 1 1 d .
N3 N 0.32773(17) 0.19153(18) 0.15443(14) 0.0415(7) Uani 1 1 d .
C4 C 0.3439(2) 0.4205(2) 0.18402(19) 0.0430(8) Uani 1 1 d .
H4 H 0.3453 0.4557 0.2308 0.052 Uiso 1 1 calc R
C5 C 0.2614(2) 0.1523(2) 0.18435(19) 0.0440(8) Uani 1 1 d .
H5 H 0.2691 0.1163 0.2305 0.053 Uiso 1 1 calc R
N4 N 0.41284(16) 0.3592(2) 0.07382(18) 0.0504(8) Uani 1 1 d .
N5 N 0.3390(2) 0.2015(2) -0.02475(19) 0.0702(10) Uani 1 1 d .
C6 C 0.1738(2) 0.1646(2) 0.1454(2) 0.0415(8) Uani 1 1 d .
C7 C 0.0404(2) 0.4031(2) 0.2109(3) 0.0548(10) Uani 1 1 d .
H7 H -0.0157 0.4131 0.1854 0.066 Uiso 1 1 calc R
C8 C 0.1149(2) 0.3993(2) 0.1683(2) 0.0457(9) Uani 1 1 d .
H8 H 0.1103 0.4067 0.1131 0.055 Uiso 1 1 calc R
C9 C 0.0488(3) 0.3922(2) 0.2916(3) 0.0634(12) Uani 1 1 d .
C10 C 0.0951(3) 0.2255(3) 0.0385(2) 0.0593(10) Uani 1 1 d .
H10 H 0.0935 0.2600 -0.0087 0.071 Uiso 1 1 calc R
C11 C 0.4828(2) 0.1580(2) 0.1427(2) 0.0536(10) Uani 1 1 d .
H11 H 0.4701 0.1454 0.0888 0.064 Uiso 1 1 calc R
C12 C 0.3787(2) 0.1480(3) -0.0593(2) 0.0489(9) Uani 1 1 d .
C13 C 0.1295(3) 0.3770(3) 0.3302(2) 0.0671(11) Uani 1 1 d .
H13 H 0.1340 0.3697 0.3855 0.081 Uiso 1 1 calc R
C14 C 0.4340(2) 0.2022(2) 0.2694(2) 0.0503(10) Uani 1 1 d .
H14 H 0.3886 0.2198 0.3023 0.060 Uiso 1 1 calc R
C15 C 0.42274(19) 0.4126(2) 0.1386(2) 0.0458(9) Uani 1 1 d .
C16 C 0.5217(2) 0.1964(2) 0.2995(2) 0.0577(10) Uani 1 1 d .
H16 H 0.5356 0.2096 0.3531 0.069 Uiso 1 1 calc R
N6 N 0.6952(2) 0.1532(2) 0.3446(2) 0.0695(9) Uani 1 1 d .
C17 C 0.9648(2) 0.1172(3) 0.4184(3) 0.0603(10) Uani 1 1 d .
H17 H 1.0239 0.1069 0.4367 0.072 Uiso 1 1 calc R
N7 N 0.2314(2) 0.3743(2) -0.0224(2) 0.0658(9) Uani 1 1 d .
C18 C 0.0988(2) 0.1244(2) 0.1728(2) 0.0564(10) Uani 1 1 d .
H18 H 0.1018 0.0893 0.2197 0.068 Uiso 1 1 calc R
C19 C 0.5879(2) 0.1716(2) 0.2512(3) 0.0542(10) Uani 1 1 d .
N8 N 0.6843(2) 0.1629(2) 0.2743(2) 0.0645(9) Uani 1 1 d .
N9 N -0.0871(3) 0.3948(2) 0.3130(2) 0.0790(11) Uani 1 1 d .
N10 N -0.0261(3) 0.4013(2) 0.3544(2) 0.0917(13) Uani 1 1 d .
C20 C 0.0169(3) 0.1866(3) 0.0621(3) 0.0714(12) Uani 1 1 d .
H20 H -0.0365 0.1947 0.0316 0.086 Uiso 1 1 calc R
C21 C 0.7920(2) 0.1430(2) 0.3669(3) 0.0570(10) Uani 1 1 d .
C22 C 0.5683(2) 0.1528(3) 0.1732(2) 0.0582(10) Uani 1 1 d .
H22 H 0.6139 0.1362 0.1403 0.070 Uiso 1 1 calc R
C23 C 0.2028(2) 0.3726(2) 0.2872(2) 0.0535(10) Uani 1 1 d .
H23 H 0.2585 0.3614 0.3130 0.064 Uiso 1 1 calc R
C24 C 0.0187(2) 0.1365(3) 0.1301(3) 0.0687(11) Uani 1 1 d .
H24 H -0.0337 0.1104 0.1479 0.082 Uiso 1 1 calc R
C25 C 0.8591(3) 0.1624(3) 0.3159(2) 0.0686(11) Uani 1 1 d .
H25 H 0.8455 0.1838 0.2642 0.082 Uiso 1 1 calc R
C26 C 0.4819(3) 0.3524(3) 0.0283(2) 0.0745(12) Uani 1 1 d .
H26 H 0.4761 0.3165 -0.0180 0.089 Uiso 1 1 calc R
C27 C 0.8979(3) 0.1001(3) 0.4665(2) 0.0714(12) Uani 1 1 d .
H27 H 0.9111 0.0783 0.5181 0.086 Uiso 1 1 calc R
C28 C 0.9468(2) 0.1492(3) 0.3435(3) 0.0679(11) Uani 1 1 d .
H28 H 0.9935 0.1623 0.3106 0.081 Uiso 1 1 calc R
C29 C -0.1662(3) 0.4084(3) 0.3710(4) 0.0834(15) Uani 1 1 d .
C30 C 0.8118(2) 0.1140(3) 0.4412(3) 0.0697(11) Uani 1 1 d .
H30 H 0.7661 0.1032 0.4757 0.084 Uiso 1 1 calc R
C31 C 0.5612(3) 0.3961(4) 0.0466(4) 0.1031(17) Uani 1 1 d .
H31 H 0.6082 0.3901 0.0127 0.124 Uiso 1 1 calc R
C32 C 0.5008(2) 0.4565(3) 0.1605(3) 0.0739(12) Uani 1 1 d .
H32 H 0.5058 0.4920 0.2071 0.089 Uiso 1 1 calc R
C33 C -0.3172(3) 0.4371(3) 0.4494(3) 0.0774(13) Uani 1 1 d .
H33 H -0.3701 0.4467 0.4753 0.093 Uiso 1 1 calc R
C34 C -0.2456(3) 0.3899(3) 0.3344(3) 0.0833(14) Uani 1 1 d .
H34 H -0.2491 0.3678 0.2821 0.100 Uiso 1 1 calc R
C35 C -0.3205(3) 0.4034(3) 0.3736(3) 0.0783(13) Uani 1 1 d .
H35 H -0.3759 0.3892 0.3484 0.094 Uiso 1 1 calc R
C36 C -0.2369(3) 0.4571(3) 0.4876(3) 0.0849(13) Uani 1 1 d .
H36 H -0.2342 0.4805 0.5394 0.102 Uiso 1 1 calc R
C37 C -0.1590(3) 0.4420(3) 0.4480(3) 0.0839(14) Uani 1 1 d .
H37 H -0.1031 0.4544 0.4729 0.101 Uiso 1 1 calc R
C38 C 0.5718(3) 0.4479(4) 0.1134(4) 0.1001(16) Uani 1 1 d .
H38 H 0.6261 0.4770 0.1271 0.120 Uiso 1 1 calc R

loop_
_atom_site_aniso_label
_atom_site_aniso_U_11
_atom_site_aniso_U_22
_atom_site_aniso_U_33
_atom_site_aniso_U_23
_atom_site_aniso_U_13
_atom_site_aniso_U_12
Fe1 0.0416(3) 0.0500(4) 0.0511(4) 0.0000(2) 0.0072(2) 0.0059(2)
S1 0.0486(6) 0.0797(8) 0.0535(7) 0.0064(5) -0.0048(4) -0.0044(5)
S2 0.0628(6) 0.0720(8) 0.0629(7) -0.0015(5) 0.0110(5) 0.0139(5)
N1 0.0469(18) 0.0448(19) 0.0403(19) -0.0003(15) -0.0049(14) 0.0096(14)
N2 0.0281(15) 0.0422(17) 0.0405(17) 0.0055(13) 0.0031(13) 0.0028(13)
C1 0.033(2) 0.036(2) 0.041(3) 0.0016(16) 0.0037(16) 0.0036(15)
C2 0.041(2) 0.038(2) 0.045(3) 0.0015(17) -0.0035(18) 0.0100(16)
C3 0.0326(19) 0.060(3) 0.062(3) -0.014(2) 0.0147(18) -0.0110(18)
N3 0.0383(17) 0.0420(19) 0.0439(19) -0.0041(13) -0.0005(14) 0.0094(14)
C4 0.043(2) 0.039(2) 0.047(2) 0.0027(17) 0.0010(17) 0.0026(17)
C5 0.048(2) 0.039(2) 0.044(2) 0.0009(17) -0.0041(18) 0.0069(18)
N4 0.0408(18) 0.058(2) 0.054(2) 0.0057(17) 0.0161(15) 0.0073(14)
N5 0.074(2) 0.070(3) 0.066(2) -0.0086(19) -0.0047(17) 0.0185(19)
C6 0.043(2) 0.038(2) 0.043(2) -0.0013(19) -0.0022(17) 0.0022(17)
C7 0.038(2) 0.056(3) 0.073(3) 0.008(2) 0.016(2) 0.0093(17)
C8 0.041(2) 0.044(2) 0.052(2) 0.0053(17) 0.0077(18) 0.0083(16)
C9 0.053(3) 0.052(3) 0.092(4) -0.002(2) 0.063(3) 0.0020(19)
C10 0.069(3) 0.055(3) 0.052(3) -0.0011(19) -0.015(2) 0.008(2)
C11 0.043(2) 0.069(3) 0.048(2) -0.0083(19) -0.0061(19) 0.0132(18)
C12 0.049(2) 0.053(3) 0.044(2) 0.007(2) -0.0102(17) -0.0002(19)
C13 0.057(3) 0.084(3) 0.062(3) 0.004(2) 0.024(2) 0.005(2)
C14 0.050(2) 0.056(3) 0.044(3) -0.0012(18) 0.0002(18) 0.0117(18)
C15 0.030(2) 0.046(2) 0.062(3) 0.009(2) 0.0056(17) 0.0000(16)
C16 0.063(3) 0.064(3) 0.044(3) 0.0002(19) -0.018(2) 0.005(2)
N6 0.073(2) 0.056(2) 0.080(3) 0.000(2) 0.005(2) -0.0030(17)
C17 0.035(2) 0.059(3) 0.085(3) -0.009(2) -0.013(2) -0.0025(18)
N7 0.076(2) 0.063(3) 0.060(2) 0.0045(19) 0.0167(17) 0.0018(18)
C18 0.051(2) 0.055(3) 0.063(3) 0.0087(19) -0.0028(19) -0.0042(19)
C19 0.036(2) 0.047(2) 0.078(3) 0.002(2) -0.010(2) 0.0111(17)
N8 0.077(2) 0.056(2) 0.060(2) -0.0001(18) -0.0087(18) 0.0003(17)
N9 0.117(3) 0.050(2) 0.068(2) 0.0006(18) -0.017(2) 0.005(2)
N10 0.103(3) 0.054(2) 0.111(3) 0.010(2) -0.050(3) -0.011(2)
C20 0.058(3) 0.069(3) 0.084(3) 0.003(3) -0.028(2) -0.002(2)
C21 0.027(2) 0.047(3) 0.096(3) -0.005(2) -0.010(2) -0.0009(17)
C22 0.047(2) 0.064(3) 0.064(3) -0.010(2) -0.002(2) 0.0135(19)
C23 0.046(2) 0.074(3) 0.041(3) 0.0049(19) 0.0041(18) 0.0021(18)
C24 0.052(3) 0.062(3) 0.090(3) 0.009(3) -0.010(2) -0.009(2)
C25 0.061(3) 0.066(3) 0.077(3) 0.010(2) -0.010(2) 0.007(2)
C26 0.057(3) 0.090(3) 0.080(3) 0.008(2) 0.035(2) 0.008(2)
C27 0.048(3) 0.086(3) 0.080(3) 0.004(2) -0.007(2) 0.003(2)
C28 0.045(3) 0.071(3) 0.088(4) -0.005(3) 0.008(2) -0.003(2)
C29 0.079(4) 0.051(3) 0.127(5) 0.020(3) 0.075(3) 0.022(2)
C30 0.046(3) 0.087(3) 0.075(3) 0.012(3) -0.002(2) 0.004(2)
C31 0.051(3) 0.110(4) 0.153(5) 0.020(4) 0.054(3) 0.000(3)
C32 0.046(3) 0.071(3) 0.105(3) 0.001(2) 0.006(2) -0.012(2)
C33 0.057(3) 0.081(3) 0.097(4) -0.002(3) 0.036(3) 0.007(2)
C34 0.068(3) 0.062(3) 0.125(4) 0.005(3) 0.052(3) -0.002(2)
C35 0.065(3) 0.069(3) 0.104(4) 0.000(3) 0.035(3) 0.000(2)
C36 0.071(3) 0.089(4) 0.097(4) 0.006(3) 0.027(3) 0.010(3)
C37 0.048(3) 0.075(3) 0.130(5) 0.024(3) 0.020(3) 0.008(2)
C38 0.042(3) 0.100(4) 0.159(5) 0.008(4) 0.017(3) -0.018(3)

loop_
_atom_type_symbol
_atom_type_description
_atom_type_scat_dispersion_real
_atom_type_scat_dispersion_imag
_atom_type_scat_source
C C 0.0033 0.0016 'International Tables Vol C Tables 4.2.6.8 and 6.1.1.4'
H H 0.0000 0.0000 'International Tables Vol C Tables 4.2.6.8 and 6.1.1.4'
N N 0.0061 0.0033 'International Tables Vol C Tables 4.2.6.8 and 6.1.1.4'
S S 0.1246 0.1234 'International Tables Vol C Tables 4.2.6.8 and 6.1.1.4'
Fe Fe 0.3463 0.8444 'International Tables Vol C Tables 4.2.6.8 and 6.1.1.4'

loop_
_geom_angle_atom_site_label_1
_geom_angle_atom_site_label_2
_geom_angle_atom_site_label_3
_geom_angle
N7 Fe1 N5 94.40(13)
N7 Fe1 N1 93.80(12)
N5 Fe1 N1 99.39(12)
N7 Fe1 N4 97.39(11)
N5 Fe1 N4 92.66(13)
N1 Fe1 N4 162.87(11)
N7 Fe1 N3 168.12(11)
N5 Fe1 N3 92.66(11)
N1 Fe1 N3 75.61(10)
N4 Fe1 N3 91.80(10)
N7 Fe1 N2 94.65(11)
N5 Fe1 N2 165.75(11)
N1 Fe1 N2 90.97(10)
N4 Fe1 N2 75.27(11)
N3 Fe1 N2 80.38(9)
C10 N1 C6 117.4(3)
C10 N1 Fe1 126.4(3)
C6 N1 Fe1 115.9(2)
C4 N2 C1 118.8(3)
C4 N2 Fe1 113.5(2)
C1 N2 Fe1 126.9(2)
C23 C1 C8 119.7(3)
C23 C1 N2 121.9(3)
C8 C1 N2 118.4(3)
C14 C2 C11 119.7(3)
C14 C2 N3 122.4(3)
C11 C2 N3 117.7(3)
N7 C3 S1 178.7(4)
C5 N3 C2 120.5(3)
C5 N3 Fe1 113.7(2)
C2 N3 Fe1 125.2(2)
N2 C4 C15 119.2(3)
N2 C4 H4 120.4
C15 C4 H4 120.4
N3 C5 C6 118.6(3)
N3 C5 H5 120.7
C6 C5 H5 120.7
C26 N4 C15 117.3(3)
C26 N4 Fe1 126.2(3)
C15 N4 Fe1 116.4(2)
C12 N5 Fe1 166.0(3)
N1 C6 C18 122.7(3)
N1 C6 C5 114.6(3)
C18 C6 C5 122.7(3)
C8 C7 C9 118.9(3)
C8 C7 H7 120.5
C9 C7 H7 120.5
C7 C8 C1 120.0(3)
C7 C8 H8 120.0
C1 C8 H8 120.0
C13 C9 C7 121.8(3)
C13 C9 N10 109.8(4)
C7 C9 N10 128.3(4)
N1 C10 C20 123.3(3)
N1 C10 H10 118.4
C20 C10 H10 118.4
C22 C11 C2 120.4(3)
C22 C11 H11 119.8
C2 C11 H11 119.8
N5 C12 S2 179.4(4)
C23 C13 C9 118.7(4)
C23 C13 H13 120.6
C9 C13 H13 120.6
C2 C14 C16 119.0(3)
C2 C14 H14 120.5
C16 C14 H14 120.5
N4 C15 C32 122.9(3)
N4 C15 C4 114.7(3)
C32 C15 C4 122.4(4)
C19 C16 C14 120.4(3)
C19 C16 H16 119.8
C14 C16 H16 119.8
N8 N6 C21 110.0(3)
C27 C17 C28 120.3(3)
C27 C17 H17 119.9
C28 C17 H17 119.9
C3 N7 Fe1 165.7(3)
C6 C18 C24 118.8(3)
C6 C18 H18 120.6
C24 C18 H18 120.6
C22 C19 C16 120.1(3)
C22 C19 N8 113.3(3)
C16 C19 N8 126.6(4)
N6 N8 C19 110.5(3)
N10 N9 C29 102.7(4)
N9 N10 C9 99.4(4)
C24 C20 C10 118.8(3)
C24 C20 H20 120.6
C10 C20 H20 120.6
C30 C21 C25 120.6(3)
C30 C21 N6 115.6(4)
C25 C21 N6 123.7(4)
C19 C22 C11 120.5(3)
C19 C22 H22 119.8
C11 C22 H22 119.8
C13 C23 C1 120.9(3)
C13 C23 H23 119.5
C1 C23 H23 119.5
C20 C24 C18 119.1(4)
C20 C24 H24 120.4
C18 C24 H24 120.4
C21 C25 C28 118.2(4)
C21 C25 H25 120.9
C28 C25 H25 120.9
N4 C26 C31 122.3(4)
N4 C26 H26 118.8
C31 C26 H26 118.8
C17 C27 C30 120.9(4)
C17 C27 H27 119.5
C30 C27 H27 119.5
C17 C28 C25 119.8(4)
C17 C28 H28 120.1
C25 C28 H28 120.1
C34 C29 C37 121.6(4)
C34 C29 N9 111.6(5)
C37 C29 N9 126.6(5)
C21 C30 C27 120.1(4)
C21 C30 H30 119.9
C27 C30 H30 119.9
C38 C31 C26 120.2(4)
C38 C31 H31 119.9
C26 C31 H31 119.9
C15 C32 C38 119.0(4)
C15 C32 H32 120.5
C38 C32 H32 120.5
C35 C33 C36 120.1(4)
C35 C33 H33 119.9
C36 C33 H33 119.9
C29 C34 C35 119.5(5)
C29 C34 H34 120.3
C35 C34 H34 120.3
C34 C35 C33 121.3(4)
C34 C35 H35 119.3
C33 C35 H35 119.3
C33 C36 C37 119.0(4)
C33 C36 H36 120.5
C37 C36 H36 120.5
C29 C37 C36 118.6(4)
C29 C37 H37 120.7
C36 C37 H37 120.7
C31 C38 C32 118.2(4)
C31 C38 H38 120.9
C32 C38 H38 120.9

loop_
_geom_bond_atom_site_label_1
_geom_bond_atom_site_label_2
_geom_bond_distance
Fe1 N7 2.028(4)
Fe1 N5 2.029(4)
Fe1 N1 2.104(3)
Fe1 N4 2.120(3)
Fe1 N3 2.185(3)
Fe1 N2 2.204(2)
S1 C3 1.625(5)
S2 C12 1.613(4)
N1 C10 1.329(4)
N1 C6 1.347(4)
N2 C4 1.275(4)
N2 C1 1.434(4)
C1 C23 1.375(4)
C1 C8 1.379(4)
C2 C14 1.380(4)
C2 C11 1.387(4)
C2 N3 1.426(4)
C3 N7 1.164(4)
N3 C5 1.277(4)
C4 C15 1.455(4)
C4 H4 0.9400
C5 C6 1.456(4)
C5 H5 0.9400
N4 C26 1.332(4)
N4 C15 1.342(4)
N5 C12 1.155(4)
C6 C18 1.374(4)
C7 C8 1.369(4)
C7 C9 1.374(5)
C7 H7 0.9400
C8 H8 0.9400
C9 C13 1.368(5)
C9 N10 1.598(5)
C10 C20 1.385(5)
C10 H10 0.9400
C11 C22 1.365(4)
C11 H11 0.9400
C13 C23 1.359(4)
C13 H13 0.9400
C14 C16 1.395(4)
C14 H14 0.9400
C15 C32 1.371(5)
C16 C19 1.371(5)
C16 H16 0.9400
N6 N8 1.201(4)
N6 C21 1.495(4)
C17 C27 1.353(5)
C17 C28 1.362(5)
C17 H17 0.9400
C18 C24 1.386(5)
C18 H18 0.9400
C19 C22 1.365(4)
C19 N8 1.491(4)
N9 N10 1.130(4)
N9 C29 1.597(5)
C20 C24 1.360(5)
C20 H20 0.9400
C21 C30 1.343(5)
C21 C25 1.394(5)
C22 H22 0.9400
C23 H23 0.9400
C24 H24 0.9400
C25 C28 1.394(5)
C25 H25 0.9400
C26 C31 1.372(6)
C26 H26 0.9400
C27 C30 1.360(5)
C27 H27 0.9400
C28 H28 0.9400
C29 C34 1.346(6)
C29 C37 1.388(6)
C30 H30 0.9400
C31 C38 1.359(6)
C31 H31 0.9400
C32 C38 1.374(6)
C32 H32 0.9400
C33 C35 1.371(5)
C33 C36 1.373(5)
C33 H33 0.9400
C34 C35 1.355(5)
C34 H34 0.9400
C35 H35 0.9400
C36 C37 1.401(5)
C36 H36 0.9400
C37 H37 0.9400
C38 H38 0.9400
